data_4301702
loop_
_publ_author_name
'Masataka Oishi'
'Hiroharu Suzuki'

_publ_section_title
;
Zirconocene-Iridium Hydrido Complexes: Arene Carbon-Hydrogen Bond
Activation and Formation of a Planar Square Zr2Ir2 Complex
;
_journal_name_full 'Inorganic Chemistry'
_journal_page_first 2349
_journal_page_last 2351
_journal_paper_doi 10.1021/ic8020113
_journal_volume 48
_journal_year 2009
_chemical_formula_sum 'C56 H86 Ir2 Si2 Zr2'
_chemical_formula_weight 1382.27
_chemical_name_systematic
; 
 ? 
;
_space_group_IT_number 14
_symmetry_cell_setting monoclinic
_symmetry_space_group_name_Hall '-P 2yab'
_symmetry_space_group_name_H-M 'P 1 21/a 1'
_atom_sites_solution_hydrogens geom
_atom_sites_solution_primary direct
_atom_sites_solution_secondary difmap
_audit_creation_method SHELXL-97
_cell_angle_alpha 90.00
_cell_angle_beta 111.591(2)
_cell_angle_gamma 90.00
_cell_formula_units_Z 2
_cell_length_a 10.4436(11)
_cell_length_b 24.042(2)
_cell_length_c 11.3862(11)
_cell_measurement_reflns_used 26198
_cell_measurement_temperature 153(2)
_cell_measurement_theta_max 27.48
_cell_measurement_theta_min 3.19
_cell_volume 2658.3(4)
_computing_cell_refinement 'PROCESS-AUTO (T.Higashi, 1998)'
_computing_data_collection 'PROCESS-AUTO (T.Higashi, 1998)'
_computing_data_reduction 'PROCESS-AUTO (T.Higashi, 1998)'
_computing_molecular_graphics 'ORTEX (P.McArdle, 1995)'
_computing_publication_material SHELXL-97
_computing_structure_refinement 'SHELXL-97 (Sheldrick, 1997)'
_computing_structure_solution 'SHELXS-97 (Sheldrick, 1990)'
_diffrn_ambient_temperature 153(2)
_diffrn_detector_area_resol_mean 100
_diffrn_measured_fraction_theta_full 0.998
_diffrn_measured_fraction_theta_max 0.998
_diffrn_measurement_device_type 'Rigaku R-AXIS RAPID Imaging Plate'
_diffrn_measurement_method 'oscillation photograph'
_diffrn_radiation_monochromator graphite
_diffrn_radiation_source 'Rigaku Rotating Anode ultraX18'
_diffrn_radiation_type MoK\a
_diffrn_radiation_wavelength 0.71069
_diffrn_reflns_av_R_equivalents 0.0509
_diffrn_reflns_av_sigmaI/netI 0.0415
_diffrn_reflns_limit_h_max 13
_diffrn_reflns_limit_h_min -12
_diffrn_reflns_limit_k_max 31
_diffrn_reflns_limit_k_min -31
_diffrn_reflns_limit_l_max 14
_diffrn_reflns_limit_l_min -14
_diffrn_reflns_number 26198
_diffrn_reflns_theta_full 27.48
_diffrn_reflns_theta_max 27.48
_diffrn_reflns_theta_min 3.19
_exptl_absorpt_coefficient_mu 5.451
_exptl_absorpt_correction_T_max 1.0000
_exptl_absorpt_correction_T_min 0.7646
_exptl_absorpt_correction_type numerical
_exptl_absorpt_process_details 'NUMABS (T.Higashi, 1999)'
_exptl_crystal_colour orange
_exptl_crystal_density_diffrn 1.727
_exptl_crystal_density_meas ?
_exptl_crystal_density_method .
_exptl_crystal_description needle
_exptl_crystal_F_000 1368
_exptl_crystal_size_max 0.250
_exptl_crystal_size_mid 0.050
_exptl_crystal_size_min 0.050
_refine_diff_density_max 1.236
_refine_diff_density_min -0.778
_refine_diff_density_rms 0.159
_refine_ls_extinction_method none
_refine_ls_goodness_of_fit_ref 1.066
_refine_ls_hydrogen_treatment ref
_refine_ls_matrix_type full
_refine_ls_number_parameters 288
_refine_ls_number_reflns 6083
_refine_ls_number_restraints 0
_refine_ls_restrained_S_all 1.066
_refine_ls_R_factor_all 0.0436
_refine_ls_R_factor_gt 0.0342
_refine_ls_shift/su_max 0.003
_refine_ls_shift/su_mean 0.000
_refine_ls_structure_factor_coef Fsqd
_refine_ls_weighting_details 'calc w=1/[\s^2^(Fo^2^)+(0.0425P)^2^+6.9940P] where P=(Fo^2^+2Fc^2^)/3'
_refine_ls_weighting_scheme calc
_refine_ls_wR_factor_gt 0.0853
_refine_ls_wR_factor_ref 0.0904
_reflns_number_gt 5155
_reflns_number_total 6244
_reflns_threshold_expression >2sigma(I)
_cod_data_source_file ic8020113_si_003_7.cif
_cod_data_source_block 2e
_cod_depositor_comments
;
The following automatic conversions were performed:
'_symmetry_cell_setting' value 'Monoclinic' changed to 'monoclinic'
according to '/home/saulius/struct/CIF-dictionaries/cif_core.dic'
dictionary named 'cif_core.dic' version 2.4.1 from 2010-06-29.

Automatic conversion script
Id: cif_fix_enum 1527 2010-12-29 10:47:43Z saulius 
;
_cod_original_cell_volume 2658.4(5)
_cod_original_sg_symbol_H-M 'P 21/a'
_cod_database_code 4301702

loop_
_symmetry_equiv_pos_as_xyz
'x, y, z'
'x+1/2, -y+1/2, z'
'-x, -y, -z'
'-x-1/2, y-1/2, -z'

loop_
_atom_site_label
_atom_site_type_symbol
_atom_site_fract_x
_atom_site_fract_y
_atom_site_fract_z
_atom_site_U_iso_or_equiv
_atom_site_adp_type
_atom_site_occupancy
_atom_site_symmetry_multiplicity
_atom_site_calc_flag
_atom_site_refinement_flags
_atom_site_disorder_assembly
_atom_site_disorder_group
Ir1 Ir 0.84564(2) 0.990725(8) 0.319708(17) 0.02218(7) Uani 1 1 d . . .
Zr1 Zr 1.09065(5) 0.940555(19) 0.46831(4) 0.02123(11) Uani 1 1 d . . .
Si1 Si 1.28351(17) 0.83034(6) 0.43676(16) 0.0326(3) Uani 1 1 d . . .
C1 C 1.4458(6) 0.8078(3) 0.5678(6) 0.0407(14) Uani 1 1 d . . .
C2 C 1.5800(6) 0.8174(3) 0.5415(6) 0.0403(14) Uani 1 1 d . . .
C3 C 1.7098(7) 0.8031(3) 0.6563(7) 0.0427(15) Uani 1 1 d . . .
C4 C 1.7387(8) 0.8437(3) 0.7665(7) 0.0568(19) Uani 1 1 d . . .
C5 C 1.2324(8) 0.7879(3) 0.2879(6) 0.0456(16) Uani 1 1 d . . .
C6 C 1.3233(8) 0.7967(3) 0.2094(6) 0.0501(17) Uani 1 1 d . . .
C7 C 1.2471(12) 0.7762(3) 0.0680(9) 0.082(3) Uani 1 1 d . . .
C8 C 1.3443(14) 0.7793(5) -0.0005(10) 0.102(4) Uani 1 1 d . . .
C9 C 1.2830(5) 0.9057(2) 0.3972(5) 0.0278(11) Uani 1 1 d . . .
C10 C 1.1808(6) 0.9297(2) 0.2890(5) 0.0292(11) Uani 1 1 d . . .
C11 C 1.1825(6) 0.9888(2) 0.3056(5) 0.0319(12) Uani 1 1 d . . .
C12 C 1.2824(6) 1.0009(2) 0.4243(6) 0.0293(12) Uani 1 1 d . . .
C13 C 1.3438(6) 0.9499(2) 0.4824(5) 0.0292(11) Uani 1 1 d . . .
C14 C 1.1377(6) 0.8352(2) 0.4929(5) 0.0299(12) Uani 1 1 d . . .
C15 C 1.1472(6) 0.8548(2) 0.6139(5) 0.0309(12) Uani 1 1 d . . .
C16 C 1.0117(6) 0.8694(2) 0.6079(5) 0.0319(12) Uani 1 1 d . . .
C17 C 0.9208(6) 0.8615(2) 0.4815(6) 0.0341(13) Uani 1 1 d . . .
C18 C 0.9982(6) 0.8416(2) 0.4110(6) 0.0320(12) Uani 1 1 d . . .
C19 C 0.7855(6) 0.9665(3) 0.1123(5) 0.0357(13) Uani 1 1 d . . .
C20 C 0.7056(6) 0.9337(2) 0.1648(5) 0.0349(13) Uani 1 1 d . . .
C21 C 0.6205(6) 0.9707(3) 0.2013(5) 0.0358(13) Uani 1 1 d . . .
C22 C 0.6424(6) 1.0258(3) 0.1673(5) 0.0344(13) Uani 1 1 d . . .
C23 C 0.7485(6) 1.0240(3) 0.1195(5) 0.0353(13) Uani 1 1 d . . .
C24 C 0.8731(8) 0.9454(4) 0.0404(6) 0.057(2) Uani 1 1 d . . .
C25 C 0.6947(8) 0.8708(3) 0.1592(7) 0.056(2) Uani 1 1 d . . .
C26 C 0.5091(7) 0.9527(4) 0.2493(7) 0.057(2) Uani 1 1 d . . .
C27 C 0.5511(7) 1.0748(3) 0.1640(6) 0.0493(17) Uani 1 1 d . . .
C28 C 0.8054(8) 1.0724(3) 0.0650(6) 0.057(2) Uani 1 1 d . . .
H29 H 0.988(7) 1.025(3) 0.379(6) 0.040(17) Uiso 1 1 d . . .
H30 H 0.869(7) 0.966(3) 0.449(6) 0.048(19) Uiso 1 1 d . . .

loop_
_atom_site_aniso_label
_atom_site_aniso_U_11
_atom_site_aniso_U_22
_atom_site_aniso_U_33
_atom_site_aniso_U_23
_atom_site_aniso_U_13
_atom_site_aniso_U_12
Ir1 0.01973(11) 0.02630(12) 0.01962(11) 0.00007(7) 0.00620(8) -0.00106(7)
Zr1 0.0203(2) 0.0219(2) 0.0225(2) 0.00040(18) 0.00901(19) -0.00047(18)
Si1 0.0306(8) 0.0265(7) 0.0421(9) -0.0007(7) 0.0149(7) 0.0024(6)
C1 0.032(3) 0.038(3) 0.055(4) 0.011(3) 0.019(3) 0.006(2)
C2 0.033(3) 0.045(3) 0.045(3) 0.006(3) 0.016(3) 0.003(3)
C3 0.033(3) 0.039(3) 0.056(4) -0.001(3) 0.016(3) 0.004(3)
C4 0.051(4) 0.047(4) 0.063(5) -0.015(4) 0.011(4) -0.001(3)
C5 0.065(5) 0.031(3) 0.049(4) -0.013(3) 0.030(4) -0.009(3)
C6 0.052(4) 0.056(4) 0.044(4) -0.011(3) 0.019(3) 0.011(3)
C7 0.163(10) 0.041(4) 0.073(6) -0.012(4) 0.079(7) -0.024(5)
C8 0.139(11) 0.097(8) 0.076(7) -0.001(6) 0.047(7) 0.011(7)
C9 0.025(3) 0.030(3) 0.031(3) -0.002(2) 0.013(2) 0.002(2)
C10 0.028(3) 0.034(3) 0.031(3) 0.002(2) 0.017(2) 0.001(2)
C11 0.031(3) 0.040(3) 0.032(3) 0.006(2) 0.019(3) 0.002(2)
C12 0.028(3) 0.029(3) 0.037(3) 0.004(2) 0.020(3) -0.001(2)
C13 0.025(3) 0.031(3) 0.036(3) -0.001(2) 0.017(2) -0.003(2)
C14 0.030(3) 0.018(2) 0.042(3) 0.000(2) 0.013(3) -0.003(2)
C15 0.035(3) 0.023(3) 0.036(3) 0.010(2) 0.015(3) -0.001(2)
C16 0.036(3) 0.026(3) 0.036(3) 0.008(2) 0.016(3) -0.005(2)
C17 0.035(3) 0.025(3) 0.042(3) 0.005(2) 0.015(3) -0.004(2)
C18 0.029(3) 0.024(3) 0.043(3) 0.005(2) 0.013(3) -0.003(2)
C19 0.030(3) 0.055(4) 0.017(2) -0.006(2) 0.003(2) -0.005(3)
C20 0.035(3) 0.035(3) 0.022(3) -0.006(2) -0.005(2) -0.006(2)
C21 0.027(3) 0.054(4) 0.022(3) -0.003(2) 0.004(2) -0.013(3)
C22 0.031(3) 0.040(3) 0.024(3) -0.001(2) 0.001(2) 0.002(2)
C23 0.034(3) 0.042(3) 0.021(3) 0.005(2) 0.001(2) -0.007(3)
C24 0.043(4) 0.097(6) 0.030(3) -0.013(4) 0.012(3) 0.004(4)
C25 0.059(5) 0.034(3) 0.050(4) -0.005(3) -0.010(4) -0.006(3)
C26 0.037(4) 0.093(6) 0.042(4) -0.006(4) 0.014(3) -0.025(4)
C27 0.040(4) 0.053(4) 0.043(4) -0.003(3) 0.001(3) 0.018(3)
C28 0.067(5) 0.060(4) 0.036(3) 0.009(3) 0.011(3) -0.024(4)

loop_
_atom_type_symbol
_atom_type_description
_atom_type_scat_dispersion_real
_atom_type_scat_dispersion_imag
_atom_type_scat_source
C C 0.0033 0.0016 'International Tables Vol C Tables 4.2.6.8 and 6.1.1.4'
H H 0.0000 0.0000 'International Tables Vol C Tables 4.2.6.8 and 6.1.1.4'
Ir Ir -1.4442 7.9887 'International Tables Vol C Tables 4.2.6.8 and 6.1.1.4'
Si Si 0.0817 0.0704 'International Tables Vol C Tables 4.2.6.8 and 6.1.1.4'
Zr Zr -2.9673 0.5597 'International Tables Vol C Tables 4.2.6.8 and 6.1.1.4'

loop_
_geom_angle_atom_site_label_1
_geom_angle_atom_site_label_2
_geom_angle_atom_site_label_3
_geom_angle
_geom_angle_site_symmetry_1
_geom_angle_site_symmetry_3
_geom_angle_publ_flag
C23 Ir1 C19 37.0(2) . . ?
C23 Ir1 C20 61.0(2) . . ?
C19 Ir1 C20 36.4(2) . . ?
C23 Ir1 C21 60.1(2) . . ?
C19 Ir1 C21 60.4(2) . . ?
C20 Ir1 C21 36.3(2) . . ?
C23 Ir1 C22 35.3(2) . . ?
C19 Ir1 C22 59.8(2) . . ?
C20 Ir1 C22 59.8(2) . . ?
C21 Ir1 C22 35.7(2) . . ?
C23 Ir1 Zr1 137.46(17) . . ?
C19 Ir1 Zr1 111.19(16) . . ?
C20 Ir1 Zr1 113.24(15) . . ?
C21 Ir1 Zr1 141.75(17) . . ?
C22 Ir1 Zr1 171.01(14) . . ?
C23 Ir1 Zr1 122.32(16) . 3_776 ?
C19 Ir1 Zr1 158.51(17) . 3_776 ?
C20 Ir1 Zr1 154.37(17) . 3_776 ?
C21 Ir1 Zr1 119.92(16) . 3_776 ?
C22 Ir1 Zr1 106.81(14) . 3_776 ?
Zr1 Ir1 Zr1 81.788(16) . 3_776 ?
C10 Zr1 C18 85.25(18) . . ?
C10 Zr1 C9 32.22(17) . . ?
C18 Zr1 C9 83.24(18) . . ?
C10 Zr1 C15 111.60(18) . . ?
C18 Zr1 C15 52.82(18) . . ?
C9 Zr1 C15 85.48(18) . . ?
C10 Zr1 C14 82.83(18) . . ?
C18 Zr1 C14 32.11(17) . . ?
C9 Zr1 C14 64.75(17) . . ?
C15 Zr1 C14 32.12(18) . . ?
C10 Zr1 C13 52.61(18) . . ?
C18 Zr1 C13 112.07(17) . . ?
C9 Zr1 C13 31.91(16) . . ?
C15 Zr1 C13 92.43(18) . . ?
C14 Zr1 C13 85.93(17) . . ?
C10 Zr1 C17 115.10(18) . . ?
C18 Zr1 C17 31.51(18) . . ?
C9 Zr1 C17 113.76(18) . . ?
C15 Zr1 C17 52.18(18) . . ?
C14 Zr1 C17 52.51(18) . . ?
C13 Zr1 C17 138.39(18) . . ?
C10 Zr1 C11 31.89(17) . . ?
C18 Zr1 C11 115.39(19) . . ?
C9 Zr1 C11 52.77(17) . . ?
C15 Zr1 C11 138.20(18) . . ?
C14 Zr1 C11 113.79(18) . . ?
C13 Zr1 C11 51.89(18) . . ?
C17 Zr1 C11 141.16(19) . . ?
C10 Zr1 C16 134.17(18) . . ?
C18 Zr1 C16 52.03(18) . . ?
C9 Zr1 C16 115.38(18) . . ?
C15 Zr1 C16 31.73(18) . . ?
C14 Zr1 C16 52.56(18) . . ?
C13 Zr1 C16 123.35(18) . . ?
C17 Zr1 C16 30.95(18) . . ?
C11 Zr1 C16 166.04(18) . . ?
C10 Zr1 C12 51.87(18) . . ?
C18 Zr1 C12 134.21(18) . . ?
C9 Zr1 C12 52.36(17) . . ?
C15 Zr1 C12 123.16(18) . . ?
C14 Zr1 C12 115.44(17) . . ?
C13 Zr1 C12 31.48(17) . . ?
C17 Zr1 C12 165.71(18) . . ?
C11 Zr1 C12 30.57(18) . . ?
C16 Zr1 C12 151.72(18) . . ?
C10 Zr1 Ir1 94.90(13) . . ?
C18 Zr1 Ir1 94.12(13) . . ?
C9 Zr1 Ir1 127.11(12) . . ?
C15 Zr1 Ir1 133.11(13) . . ?
C14 Zr1 Ir1 126.22(13) . . ?
C13 Zr1 Ir1 133.62(12) . . ?
C17 Zr1 Ir1 81.93(13) . . ?
C11 Zr1 Ir1 82.69(13) . . ?
C16 Zr1 Ir1 103.00(13) . . ?
C12 Zr1 Ir1 103.69(13) . . ?
C10 Zr1 Ir1 135.15(13) . 3_776 ?
C18 Zr1 Ir1 135.79(13) . 3_776 ?
C9 Zr1 Ir1 119.99(12) . 3_776 ?
C15 Zr1 Ir1 89.54(13) . 3_776 ?
C14 Zr1 Ir1 120.79(13) . 3_776 ?
C13 Zr1 Ir1 88.99(12) . 3_776 ?
C17 Zr1 Ir1 109.13(13) . 3_776 ?
C11 Zr1 Ir1 108.24(13) . 3_776 ?
C16 Zr1 Ir1 83.80(13) . 3_776 ?
C12 Zr1 Ir1 83.33(12) . 3_776 ?
Ir1 Zr1 Ir1 98.212(16) . 3_776 ?
C14 Si1 C9 95.3(2) . . ?
C14 Si1 C1 111.0(3) . . ?
C9 Si1 C1 113.1(3) . . ?
C14 Si1 C5 110.4(3) . . ?
C9 Si1 C5 109.5(3) . . ?
C1 Si1 C5 115.7(3) . . ?
C2 C1 Si1 114.7(4) . . ?
C3 C2 C1 112.3(5) . . ?
C4 C3 C2 113.7(5) . . ?
C6 C5 Si1 114.7(5) . . ?
C5 C6 C7 111.1(6) . . ?
C8 C7 C6 109.3(9) . . ?
C13 C9 C10 107.0(5) . . ?
C13 C9 Si1 126.9(4) . . ?
C10 C9 Si1 122.5(4) . . ?
C13 C9 Zr1 75.3(3) . . ?
C10 C9 Zr1 73.5(3) . . ?
Si1 C9 Zr1 100.0(2) . . ?
C9 C10 C11 108.6(5) . . ?
C9 C10 Zr1 74.3(3) . . ?
C11 C10 Zr1 77.5(3) . . ?
C12 C11 C10 107.6(5) . . ?
C12 C11 Zr1 75.5(3) . . ?
C10 C11 Zr1 70.6(3) . . ?
C11 C12 C13 108.4(5) . . ?
C11 C12 Zr1 73.9(3) . . ?
C13 C12 Zr1 71.7(3) . . ?
C9 C13 C12 108.3(5) . . ?
C9 C13 Zr1 72.8(3) . . ?
C12 C13 Zr1 76.8(3) . . ?
C18 C14 C15 106.8(5) . . ?
C18 C14 Si1 123.6(4) . . ?
C15 C14 Si1 125.4(4) . . ?
C18 C14 Zr1 73.3(3) . . ?
C15 C14 Zr1 73.9(3) . . ?
Si1 C14 Zr1 99.9(2) . . ?
C14 C15 C16 108.6(5) . . ?
C14 C15 Zr1 74.0(3) . . ?
C16 C15 Zr1 77.6(3) . . ?
C17 C16 C15 107.2(5) . . ?
C17 C16 Zr1 73.7(3) . . ?
C15 C16 Zr1 70.6(3) . . ?
C16 C17 C18 108.2(5) . . ?
C16 C17 Zr1 75.4(3) . . ?
C18 C17 Zr1 71.0(3) . . ?
C17 C18 C14 109.1(5) . . ?
C17 C18 Zr1 77.5(3) . . ?
C14 C18 Zr1 74.6(3) . . ?
C20 C19 C23 107.2(5) . . ?
C20 C19 C24 126.8(6) . . ?
C23 C19 C24 125.2(6) . . ?
C20 C19 Ir1 71.9(3) . . ?
C23 C19 Ir1 71.1(3) . . ?
C24 C19 Ir1 130.5(4) . . ?
C21 C20 C19 107.5(5) . . ?
C21 C20 C25 126.1(6) . . ?
C19 C20 C25 125.5(6) . . ?
C21 C20 Ir1 72.0(3) . . ?
C19 C20 Ir1 71.7(3) . . ?
C25 C20 Ir1 130.3(4) . . ?
C22 C21 C20 108.7(5) . . ?
C22 C21 C26 125.8(6) . . ?
C20 C21 C26 124.8(6) . . ?
C22 C21 Ir1 74.4(3) . . ?
C20 C21 Ir1 71.8(3) . . ?
C26 C21 Ir1 127.2(4) . . ?
C23 C22 C21 107.9(6) . . ?
C23 C22 C27 126.6(6) . . ?
C21 C22 C27 124.8(6) . . ?
C23 C22 Ir1 69.4(3) . . ?
C21 C22 Ir1 70.0(3) . . ?
C27 C22 Ir1 133.6(4) . . ?
C22 C23 C19 108.4(5) . . ?
C22 C23 C28 127.7(6) . . ?
C19 C23 C28 123.4(6) . . ?
C22 C23 Ir1 75.3(3) . . ?
C19 C23 Ir1 72.0(3) . . ?
C28 C23 Ir1 125.1(4) . . ?

loop_
_geom_bond_atom_site_label_1
_geom_bond_atom_site_label_2
_geom_bond_distance
_geom_bond_site_symmetry_2
_geom_bond_publ_flag
Ir1 C23 2.273(5) . ?
Ir1 C19 2.285(5) . ?
Ir1 C20 2.287(5) . ?
Ir1 C21 2.290(6) . ?
Ir1 C22 2.348(6) . ?
Ir1 Zr1 2.7711(6) . ?
Ir1 Zr1 2.7957(5) 3_776 ?
Zr1 C10 2.557(5) . ?
Zr1 C18 2.559(5) . ?
Zr1 C9 2.567(5) . ?
Zr1 C15 2.573(5) . ?
Zr1 C14 2.575(5) . ?
Zr1 C13 2.599(5) . ?
Zr1 C17 2.642(6) . ?
Zr1 C11 2.646(5) . ?
Zr1 C16 2.664(5) . ?
Zr1 C12 2.666(5) . ?
Zr1 Ir1 2.7957(5) 3_776 ?
Si1 C14 1.859(6) . ?
Si1 C9 1.867(6) . ?
Si1 C1 1.879(7) . ?
Si1 C5 1.880(6) . ?
C1 C2 1.554(8) . ?
C2 C3 1.536(9) . ?
C3 C4 1.530(10) . ?
C5 C6 1.539(10) . ?
C6 C7 1.590(11) . ?
C7 C8 1.492(14) . ?
C9 C13 1.420(7) . ?
C9 C10 1.422(8) . ?
C10 C11 1.432(8) . ?
C11 C12 1.401(8) . ?
C12 C13 1.430(8) . ?
C14 C18 1.420(8) . ?
C14 C15 1.424(8) . ?
C15 C16 1.435(8) . ?
C16 C17 1.416(8) . ?
C17 C18 1.414(8) . ?
C19 C20 1.430(9) . ?
C19 C23 1.445(9) . ?
C19 C24 1.522(9) . ?
C20 C21 1.424(9) . ?
C20 C25 1.515(8) . ?
C21 C22 1.421(9) . ?
C21 C26 1.518(9) . ?
C22 C23 1.403(8) . ?
C22 C27 1.508(9) . ?
C23 C28 1.538(9) . ?

loop_
_geom_torsion_atom_site_label_1
_geom_torsion_atom_site_label_2
_geom_torsion_atom_site_label_3
_geom_torsion_atom_site_label_4
_geom_torsion
_geom_torsion_site_symmetry_1
_geom_torsion_site_symmetry_2
_geom_torsion_site_symmetry_3
_geom_torsion_site_symmetry_4
_geom_torsion_publ_flag
C23 Ir1 Zr1 C10 -7.1(3) . . . . ?
C19 Ir1 Zr1 C10 25.2(2) . . . . ?
C20 Ir1 Zr1 C10 64.7(2) . . . . ?
C21 Ir1 Zr1 C10 93.9(3) . . . . ?
C22 Ir1 Zr1 C10 26.3(10) . . . . ?
Zr1 Ir1 Zr1 C10 -137.00(13) 3_776 . . . ?
C23 Ir1 Zr1 C18 -92.7(3) . . . . ?
C19 Ir1 Zr1 C18 -60.3(2) . . . . ?
C20 Ir1 Zr1 C18 -20.9(2) . . . . ?
C21 Ir1 Zr1 C18 8.3(3) . . . . ?
C22 Ir1 Zr1 C18 -59.3(10) . . . . ?
Zr1 Ir1 Zr1 C18 137.43(13) 3_776 . . . ?
C23 Ir1 Zr1 C9 -8.0(3) . . . . ?
C19 Ir1 Zr1 C9 24.3(2) . . . . ?
C20 Ir1 Zr1 C9 63.7(2) . . . . ?
C21 Ir1 Zr1 C9 92.9(3) . . . . ?
C22 Ir1 Zr1 C9 25.3(10) . . . . ?
Zr1 Ir1 Zr1 C9 -137.94(15) 3_776 . . . ?
C23 Ir1 Zr1 C15 -133.0(3) . . . . ?
C19 Ir1 Zr1 C15 -100.6(2) . . . . ?
C20 Ir1 Zr1 C15 -61.2(3) . . . . ?
C21 Ir1 Zr1 C15 -32.0(3) . . . . ?
C22 Ir1 Zr1 C15 -99.6(10) . . . . ?
Zr1 Ir1 Zr1 C15 97.11(18) 3_776 . . . ?
C23 Ir1 Zr1 C14 -91.8(3) . . . . ?
C19 Ir1 Zr1 C14 -59.4(2) . . . . ?
C20 Ir1 Zr1 C14 -20.0(2) . . . . ?
C21 Ir1 Zr1 C14 9.2(3) . . . . ?
C22 Ir1 Zr1 C14 -58.4(10) . . . . ?
Zr1 Ir1 Zr1 C14 138.32(16) 3_776 . . . ?
C23 Ir1 Zr1 C13 33.4(3) . . . . ?
C19 Ir1 Zr1 C13 65.8(2) . . . . ?
C20 Ir1 Zr1 C13 105.2(2) . . . . ?
C21 Ir1 Zr1 C13 134.4(3) . . . . ?
C22 Ir1 Zr1 C13 66.8(10) . . . . ?
Zr1 Ir1 Zr1 C13 -96.48(17) 3_776 . . . ?
C23 Ir1 Zr1 C17 -121.8(3) . . . . ?
C19 Ir1 Zr1 C17 -89.5(2) . . . . ?
C20 Ir1 Zr1 C17 -50.0(2) . . . . ?
C21 Ir1 Zr1 C17 -20.8(3) . . . . ?
C22 Ir1 Zr1 C17 -88.4(10) . . . . ?
Zr1 Ir1 Zr1 C17 108.30(13) 3_776 . . . ?
C23 Ir1 Zr1 C11 22.4(3) . . . . ?
C19 Ir1 Zr1 C11 54.8(2) . . . . ?
C20 Ir1 Zr1 C11 94.2(2) . . . . ?
C21 Ir1 Zr1 C11 123.4(3) . . . . ?
C22 Ir1 Zr1 C11 55.8(10) . . . . ?
Zr1 Ir1 Zr1 C11 -107.47(13) 3_776 . . . ?
C23 Ir1 Zr1 C16 -144.6(3) . . . . ?
C19 Ir1 Zr1 C16 -112.3(2) . . . . ?
C20 Ir1 Zr1 C16 -72.9(2) . . . . ?
C21 Ir1 Zr1 C16 -43.6(3) . . . . ?
C22 Ir1 Zr1 C16 -111.2(10) . . . . ?
Zr1 Ir1 Zr1 C16 85.49(13) 3_776 . . . ?
C23 Ir1 Zr1 C12 44.8(3) . . . . ?
C19 Ir1 Zr1 C12 77.1(2) . . . . ?
C20 Ir1 Zr1 C12 116.6(2) . . . . ?
C21 Ir1 Zr1 C12 145.8(3) . . . . ?
C22 Ir1 Zr1 C12 78.2(10) . . . . ?
Zr1 Ir1 Zr1 C12 -85.09(13) 3_776 . . . ?
C23 Ir1 Zr1 Ir1 129.9(2) . . . 3_776 ?
C19 Ir1 Zr1 Ir1 162.24(17) . . . 3_776 ?
C20 Ir1 Zr1 Ir1 -158.34(17) . . . 3_776 ?
C21 Ir1 Zr1 Ir1 -129.1(2) . . . 3_776 ?
C22 Ir1 Zr1 Ir1 163.3(10) . . . 3_776 ?
Zr1 Ir1 Zr1 Ir1 0.0 3_776 . . 3_776 ?
C14 Si1 C1 C2 -164.6(4) . . . . ?
C9 Si1 C1 C2 -58.9(5) . . . . ?
C5 Si1 C1 C2 68.7(5) . . . . ?
Si1 C1 C2 C3 174.8(4) . . . . ?
C1 C2 C3 C4 -69.6(7) . . . . ?
C14 Si1 C5 C6 160.6(5) . . . . ?
C9 Si1 C5 C6 57.0(6) . . . . ?
C1 Si1 C5 C6 -72.3(6) . . . . ?
Si1 C5 C6 C7 -161.1(5) . . . . ?
C5 C6 C7 C8 -173.4(7) . . . . ?
C14 Si1 C9 C13 81.3(5) . . . . ?
C1 Si1 C9 C13 -34.2(6) . . . . ?
C5 Si1 C9 C13 -164.9(5) . . . . ?
C14 Si1 C9 C10 -74.4(5) . . . . ?
C1 Si1 C9 C10 170.0(4) . . . . ?
C5 Si1 C9 C10 39.4(5) . . . . ?
C14 Si1 C9 Zr1 2.3(3) . . . . ?
C1 Si1 C9 Zr1 -113.3(3) . . . . ?
C5 Si1 C9 Zr1 116.1(3) . . . . ?
C10 Zr1 C9 C13 113.2(5) . . . . ?
C18 Zr1 C9 C13 -155.0(3) . . . . ?
C15 Zr1 C9 C13 -102.0(3) . . . . ?
C14 Zr1 C9 C13 -127.5(4) . . . . ?
C17 Zr1 C9 C13 -147.0(3) . . . . ?
C11 Zr1 C9 C13 75.8(3) . . . . ?
C16 Zr1 C9 C13 -112.9(3) . . . . ?
C12 Zr1 C9 C13 37.0(3) . . . . ?
Ir1 Zr1 C9 C13 114.9(3) . . . . ?
Ir1 Zr1 C9 C13 -15.1(3) 3_776 . . . ?
C18 Zr1 C9 C10 91.8(3) . . . . ?
C15 Zr1 C9 C10 144.9(3) . . . . ?
C14 Zr1 C9 C10 119.3(4) . . . . ?
C13 Zr1 C9 C10 -113.2(5) . . . . ?
C17 Zr1 C9 C10 99.8(3) . . . . ?
C11 Zr1 C9 C10 -37.4(3) . . . . ?
C16 Zr1 C9 C10 133.9(3) . . . . ?
C12 Zr1 C9 C10 -76.2(3) . . . . ?
Ir1 Zr1 C9 C10 1.8(4) . . . . ?
Ir1 Zr1 C9 C10 -128.3(3) 3_776 . . . ?
C10 Zr1 C9 Si1 -121.1(4) . . . . ?
C18 Zr1 C9 Si1 -29.3(2) . . . . ?
C15 Zr1 C9 Si1 23.7(2) . . . . ?
C14 Zr1 C9 Si1 -1.8(2) . . . . ?
C13 Zr1 C9 Si1 125.7(4) . . . . ?
C17 Zr1 C9 Si1 -21.3(3) . . . . ?
C11 Zr1 C9 Si1 -158.5(3) . . . . ?
C16 Zr1 C9 Si1 12.8(3) . . . . ?
C12 Zr1 C9 Si1 162.7(3) . . . . ?
Ir1 Zr1 C9 Si1 -119.36(17) . . . . ?
Ir1 Zr1 C9 Si1 110.59(18) 3_776 . . . ?
C13 C9 C10 C11 2.2(6) . . . . ?
Si1 C9 C10 C11 162.1(4) . . . . ?
Zr1 C9 C10 C11 70.6(4) . . . . ?
C13 C9 C10 Zr1 -68.4(4) . . . . ?
Si1 C9 C10 Zr1 91.5(4) . . . . ?
C18 Zr1 C10 C9 -84.9(3) . . . . ?
C15 Zr1 C10 C9 -38.1(4) . . . . ?
C14 Zr1 C10 C9 -52.7(3) . . . . ?
C13 Zr1 C10 C9 37.7(3) . . . . ?
C17 Zr1 C10 C9 -95.2(3) . . . . ?
C11 Zr1 C10 C9 113.7(5) . . . . ?
C16 Zr1 C10 C9 -65.1(4) . . . . ?
C12 Zr1 C10 C9 77.8(3) . . . . ?
Ir1 Zr1 C10 C9 -178.6(3) . . . . ?
Ir1 Zr1 C10 C9 74.6(3) 3_776 . . . ?
C18 Zr1 C10 C11 161.4(4) . . . . ?
C9 Zr1 C10 C11 -113.7(5) . . . . ?
C15 Zr1 C10 C11 -151.8(3) . . . . ?
C14 Zr1 C10 C11 -166.4(4) . . . . ?
C13 Zr1 C10 C11 -76.0(4) . . . . ?
C17 Zr1 C10 C11 151.1(3) . . . . ?
C16 Zr1 C10 C11 -178.8(3) . . . . ?
C12 Zr1 C10 C11 -35.9(3) . . . . ?
Ir1 Zr1 C10 C11 67.7(3) . . . . ?
Ir1 Zr1 C10 C11 -39.1(4) 3_776 . . . ?
C9 C10 C11 C12 -1.4(6) . . . . ?
Zr1 C10 C11 C12 67.0(4) . . . . ?
C9 C10 C11 Zr1 -68.4(4) . . . . ?
C10 Zr1 C11 C12 -115.0(5) . . . . ?
C18 Zr1 C11 C12 -135.6(3) . . . . ?
C9 Zr1 C11 C12 -77.2(3) . . . . ?
C15 Zr1 C11 C12 -73.8(4) . . . . ?
C14 Zr1 C11 C12 -100.2(3) . . . . ?
C13 Zr1 C11 C12 -36.6(3) . . . . ?
C17 Zr1 C11 C12 -159.3(3) . . . . ?
C16 Zr1 C11 C12 -111.6(8) . . . . ?
Ir1 Zr1 C11 C12 133.3(3) . . . . ?
Ir1 Zr1 C11 C12 37.1(3) 3_776 . . . ?
C18 Zr1 C11 C10 -20.6(4) . . . . ?
C9 Zr1 C11 C10 37.8(3) . . . . ?
C15 Zr1 C11 C10 41.2(5) . . . . ?
C14 Zr1 C11 C10 14.8(4) . . . . ?
C13 Zr1 C11 C10 78.4(4) . . . . ?
C17 Zr1 C11 C10 -44.3(5) . . . . ?
C16 Zr1 C11 C10 3.4(9) . . . . ?
C12 Zr1 C11 C10 115.0(5) . . . . ?
Ir1 Zr1 C11 C10 -111.7(3) . . . . ?
Ir1 Zr1 C11 C10 152.1(3) 3_776 . . . ?
C10 C11 C12 C13 0.1(6) . . . . ?
Zr1 C11 C12 C13 63.9(4) . . . . ?
C10 C11 C12 Zr1 -63.8(4) . . . . ?
C10 Zr1 C12 C11 37.5(3) . . . . ?
C18 Zr1 C12 C11 61.9(4) . . . . ?
C9 Zr1 C12 C11 78.7(4) . . . . ?
C15 Zr1 C12 C11 130.1(3) . . . . ?
C14 Zr1 C12 C11 94.2(4) . . . . ?
C13 Zr1 C12 C11 116.2(5) . . . . ?
C17 Zr1 C12 C11 63.8(9) . . . . ?
C16 Zr1 C12 C11 151.7(4) . . . . ?
Ir1 Zr1 C12 C11 -47.9(3) . . . . ?
Ir1 Zr1 C12 C11 -144.8(3) 3_776 . . . ?
C10 Zr1 C12 C13 -78.7(3) . . . . ?
C18 Zr1 C12 C13 -54.2(4) . . . . ?
C9 Zr1 C12 C13 -37.5(3) . . . . ?
C15 Zr1 C12 C13 14.0(4) . . . . ?
C14 Zr1 C12 C13 -22.0(4) . . . . ?
C17 Zr1 C12 C13 -52.3(9) . . . . ?
C11 Zr1 C12 C13 -116.2(5) . . . . ?
C16 Zr1 C12 C13 35.6(5) . . . . ?
Ir1 Zr1 C12 C13 -164.1(3) . . . . ?
Ir1 Zr1 C12 C13 99.0(3) 3_776 . . . ?
C10 C9 C13 C12 -2.1(6) . . . . ?
Si1 C9 C13 C12 -160.9(4) . . . . ?
Zr1 C9 C13 C12 -69.3(4) . . . . ?
C10 C9 C13 Zr1 67.2(4) . . . . ?
Si1 C9 C13 Zr1 -91.6(4) . . . . ?
C11 C12 C13 C9 1.2(6) . . . . ?
Zr1 C12 C13 C9 66.6(4) . . . . ?
C11 C12 C13 Zr1 -65.3(4) . . . . ?
C10 Zr1 C13 C9 -38.1(3) . . . . ?
C18 Zr1 C13 C9 26.9(4) . . . . ?
C15 Zr1 C13 C9 77.5(3) . . . . ?
C14 Zr1 C13 C9 46.0(3) . . . . ?
C17 Zr1 C13 C9 48.7(4) . . . . ?
C11 Zr1 C13 C9 -78.7(3) . . . . ?
C16 Zr1 C13 C9 85.0(3) . . . . ?
C12 Zr1 C13 C9 -114.2(5) . . . . ?
Ir1 Zr1 C13 C9 -92.7(3) . . . . ?
Ir1 Zr1 C13 C9 166.9(3) 3_776 . . . ?
C10 Zr1 C13 C12 76.1(4) . . . . ?
C18 Zr1 C13 C12 141.1(3) . . . . ?
C9 Zr1 C13 C12 114.2(5) . . . . ?
C15 Zr1 C13 C12 -168.3(3) . . . . ?
C14 Zr1 C13 C12 160.2(3) . . . . ?
C17 Zr1 C13 C12 162.9(3) . . . . ?
C11 Zr1 C13 C12 35.5(3) . . . . ?
C16 Zr1 C13 C12 -160.7(3) . . . . ?
Ir1 Zr1 C13 C12 21.6(4) . . . . ?
Ir1 Zr1 C13 C12 -78.8(3) 3_776 . . . ?
C9 Si1 C14 C18 74.2(5) . . . . ?
C1 Si1 C14 C18 -168.5(4) . . . . ?
C5 Si1 C14 C18 -38.9(5) . . . . ?
C9 Si1 C14 C15 -79.5(5) . . . . ?
C1 Si1 C14 C15 37.8(5) . . . . ?
C5 Si1 C14 C15 167.4(5) . . . . ?
C9 Si1 C14 Zr1 -2.3(3) . . . . ?
C1 Si1 C14 Zr1 115.0(3) . . . . ?
C5 Si1 C14 Zr1 -115.4(3) . . . . ?
C10 Zr1 C14 C18 -92.5(3) . . . . ?
C9 Zr1 C14 C18 -120.4(4) . . . . ?
C15 Zr1 C14 C18 113.6(5) . . . . ?
C13 Zr1 C14 C18 -145.3(3) . . . . ?
C17 Zr1 C14 C18 37.0(3) . . . . ?
C11 Zr1 C14 C18 -100.3(3) . . . . ?
C16 Zr1 C14 C18 76.2(4) . . . . ?
C12 Zr1 C14 C18 -134.0(3) . . . . ?
Ir1 Zr1 C14 C18 -1.7(4) . . . . ?
Ir1 Zr1 C14 C18 128.3(3) 3_776 . . . ?
C10 Zr1 C14 C15 153.9(3) . . . . ?
C18 Zr1 C14 C15 -113.6(5) . . . . ?
C9 Zr1 C14 C15 126.0(4) . . . . ?
C13 Zr1 C14 C15 101.1(3) . . . . ?
C17 Zr1 C14 C15 -76.6(3) . . . . ?
C11 Zr1 C14 C15 146.1(3) . . . . ?
C16 Zr1 C14 C15 -37.3(3) . . . . ?
C12 Zr1 C14 C15 112.4(3) . . . . ?
Ir1 Zr1 C14 C15 -115.2(3) . . . . ?
Ir1 Zr1 C14 C15 14.7(4) 3_776 . . . ?
C10 Zr1 C14 Si1 29.8(2) . . . . ?
C18 Zr1 C14 Si1 122.3(4) . . . . ?
C9 Zr1 C14 Si1 1.8(2) . . . . ?
C15 Zr1 C14 Si1 -124.1(4) . . . . ?
C13 Zr1 C14 Si1 -23.0(2) . . . . ?
C17 Zr1 C14 Si1 159.2(3) . . . . ?
C11 Zr1 C14 Si1 22.0(3) . . . . ?
C16 Zr1 C14 Si1 -161.5(3) . . . . ?
C12 Zr1 C14 Si1 -11.7(3) . . . . ?
Ir1 Zr1 C14 Si1 120.61(18) . . . . ?
Ir1 Zr1 C14 Si1 -109.4(2) 3_776 . . . ?
C18 C14 C15 C16 4.2(6) . . . . ?
Si1 C14 C15 C16 161.5(4) . . . . ?
Zr1 C14 C15 C16 70.6(4) . . . . ?
C18 C14 C15 Zr1 -66.5(4) . . . . ?
Si1 C14 C15 Zr1 90.8(4) . . . . ?
C10 Zr1 C15 C14 -28.0(4) . . . . ?
C18 Zr1 C15 C14 37.7(3) . . . . ?
C9 Zr1 C15 C14 -47.2(3) . . . . ?
C13 Zr1 C15 C14 -78.4(3) . . . . ?
C17 Zr1 C15 C14 77.7(3) . . . . ?
C11 Zr1 C15 C14 -50.0(4) . . . . ?
C16 Zr1 C15 C14 113.7(5) . . . . ?
C12 Zr1 C15 C14 -85.7(4) . . . . ?
Ir1 Zr1 C15 C14 91.8(3) . . . . ?
Ir1 Zr1 C15 C14 -167.4(3) 3_776 . . . ?
C10 Zr1 C15 C16 -141.7(3) . . . . ?
C18 Zr1 C15 C16 -76.0(4) . . . . ?
C9 Zr1 C15 C16 -160.9(3) . . . . ?
C14 Zr1 C15 C16 -113.7(5) . . . . ?
C13 Zr1 C15 C16 167.9(3) . . . . ?
C17 Zr1 C15 C16 -36.0(3) . . . . ?
C11 Zr1 C15 C16 -163.7(3) . . . . ?
C12 Zr1 C15 C16 160.6(3) . . . . ?
Ir1 Zr1 C15 C16 -21.9(4) . . . . ?
Ir1 Zr1 C15 C16 78.9(3) 3_776 . . . ?
C14 C15 C16 C17 -3.1(6) . . . . ?
Zr1 C15 C16 C17 65.1(4) . . . . ?
C14 C15 C16 Zr1 -68.2(4) . . . . ?
C10 Zr1 C16 C17 -62.0(4) . . . . ?
C18 Zr1 C16 C17 -36.7(3) . . . . ?
C9 Zr1 C16 C17 -94.4(4) . . . . ?
C15 Zr1 C16 C17 -115.5(5) . . . . ?
C14 Zr1 C16 C17 -77.6(4) . . . . ?
C13 Zr1 C16 C17 -130.0(3) . . . . ?
C11 Zr1 C16 C17 -64.5(9) . . . . ?
C12 Zr1 C16 C17 -151.3(4) . . . . ?
Ir1 Zr1 C16 C17 48.3(3) . . . . ?
Ir1 Zr1 C16 C17 145.3(3) 3_776 . . . ?
C10 Zr1 C16 C15 53.5(4) . . . . ?
C18 Zr1 C16 C15 78.7(4) . . . . ?
C9 Zr1 C16 C15 21.1(4) . . . . ?
C14 Zr1 C16 C15 37.8(3) . . . . ?
C13 Zr1 C16 C15 -14.5(4) . . . . ?
C17 Zr1 C16 C15 115.5(5) . . . . ?
C11 Zr1 C16 C15 51.0(9) . . . . ?
C12 Zr1 C16 C15 -35.9(5) . . . . ?
Ir1 Zr1 C16 C15 163.8(3) . . . . ?
Ir1 Zr1 C16 C15 -99.2(3) 3_776 . . . ?
C15 C16 C17 C18 0.8(6) . . . . ?
Zr1 C16 C17 C18 63.9(4) . . . . ?
C15 C16 C17 Zr1 -63.1(4) . . . . ?
C10 Zr1 C17 C16 135.6(3) . . . . ?
C18 Zr1 C17 C16 115.6(5) . . . . ?
C9 Zr1 C17 C16 100.2(4) . . . . ?
C15 Zr1 C17 C16 37.0(3) . . . . ?
C14 Zr1 C17 C16 77.9(4) . . . . ?
C13 Zr1 C17 C16 74.5(4) . . . . ?
C11 Zr1 C17 C16 159.7(3) . . . . ?
C12 Zr1 C17 C16 113.0(8) . . . . ?
Ir1 Zr1 C17 C16 -132.7(3) . . . . ?
Ir1 Zr1 C17 C16 -36.8(4) 3_776 . . . ?
C10 Zr1 C17 C18 20.1(4) . . . . ?
C9 Zr1 C17 C18 -15.4(4) . . . . ?
C15 Zr1 C17 C18 -78.6(4) . . . . ?
C14 Zr1 C17 C18 -37.7(3) . . . . ?
C13 Zr1 C17 C18 -41.1(5) . . . . ?
C11 Zr1 C17 C18 44.1(5) . . . . ?
C16 Zr1 C17 C18 -115.6(5) . . . . ?
C12 Zr1 C17 C18 -2.6(9) . . . . ?
Ir1 Zr1 C17 C18 111.7(3) . . . . ?
Ir1 Zr1 C17 C18 -152.3(3) 3_776 . . . ?
C16 C17 C18 C14 1.8(6) . . . . ?
Zr1 C17 C18 C14 68.6(4) . . . . ?
C16 C17 C18 Zr1 -66.8(4) . . . . ?
C15 C14 C18 C17 -3.7(6) . . . . ?
Si1 C14 C18 C17 -161.5(4) . . . . ?
Zr1 C14 C18 C17 -70.5(4) . . . . ?
C15 C14 C18 Zr1 66.8(4) . . . . ?
Si1 C14 C18 Zr1 -91.0(4) . . . . ?
C10 Zr1 C18 C17 -161.8(4) . . . . ?
C9 Zr1 C18 C17 165.8(4) . . . . ?
C15 Zr1 C18 C17 76.4(4) . . . . ?
C14 Zr1 C18 C17 114.1(5) . . . . ?
C13 Zr1 C18 C17 151.9(3) . . . . ?
C11 Zr1 C18 C17 -151.1(3) . . . . ?
C16 Zr1 C18 C17 36.0(3) . . . . ?
C12 Zr1 C18 C17 179.1(3) . . . . ?
Ir1 Zr1 C18 C17 -67.2(3) . . . . ?
Ir1 Zr1 C18 C17 39.0(4) 3_776 . . . ?
C10 Zr1 C18 C14 84.1(3) . . . . ?
C9 Zr1 C18 C14 51.7(3) . . . . ?
C15 Zr1 C18 C14 -37.7(3) . . . . ?
C13 Zr1 C18 C14 37.8(4) . . . . ?
C17 Zr1 C18 C14 -114.1(5) . . . . ?
C11 Zr1 C18 C14 94.8(4) . . . . ?
C16 Zr1 C18 C14 -78.1(4) . . . . ?
C12 Zr1 C18 C14 65.0(4) . . . . ?
Ir1 Zr1 C18 C14 178.7(3) . . . . ?
Ir1 Zr1 C18 C14 -75.1(4) 3_776 . . . ?
C23 Ir1 C19 C20 -116.2(5) . . . . ?
C21 Ir1 C19 C20 -37.7(4) . . . . ?
C22 Ir1 C19 C20 -79.0(4) . . . . ?
Zr1 Ir1 C19 C20 100.8(3) . . . . ?
Zr1 Ir1 C19 C20 -134.7(4) 3_776 . . . ?
C20 Ir1 C19 C23 116.2(5) . . . . ?
C21 Ir1 C19 C23 78.5(4) . . . . ?
C22 Ir1 C19 C23 37.1(3) . . . . ?
Zr1 Ir1 C19 C23 -143.0(3) . . . . ?
Zr1 Ir1 C19 C23 -18.5(6) 3_776 . . . ?
C23 Ir1 C19 C24 120.5(8) . . . . ?
C20 Ir1 C19 C24 -123.3(8) . . . . ?
C21 Ir1 C19 C24 -161.0(7) . . . . ?
C22 Ir1 C19 C24 157.7(7) . . . . ?
Zr1 Ir1 C19 C24 -22.5(7) . . . . ?
Zr1 Ir1 C19 C24 102.0(7) 3_776 . . . ?
C23 C19 C20 C21 0.8(6) . . . . ?
C24 C19 C20 C21 -169.0(6) . . . . ?
Ir1 C19 C20 C21 63.5(4) . . . . ?
C23 C19 C20 C25 170.3(5) . . . . ?
C24 C19 C20 C25 0.5(9) . . . . ?
Ir1 C19 C20 C25 -127.0(6) . . . . ?
C23 C19 C20 Ir1 -62.7(4) . . . . ?
C24 C19 C20 Ir1 127.5(6) . . . . ?
C23 Ir1 C20 C21 -78.0(4) . . . . ?
C19 Ir1 C20 C21 -116.1(5) . . . . ?
C22 Ir1 C20 C21 -37.2(3) . . . . ?
Zr1 Ir1 C20 C21 149.3(3) . . . . ?
Zr1 Ir1 C20 C21 26.9(6) 3_776 . . . ?
C23 Ir1 C20 C19 38.1(4) . . . . ?
C21 Ir1 C20 C19 116.1(5) . . . . ?
C22 Ir1 C20 C19 78.9(4) . . . . ?
Zr1 Ir1 C20 C19 -94.6(3) . . . . ?
Zr1 Ir1 C20 C19 143.0(3) 3_776 . . . ?
C23 Ir1 C20 C25 159.5(8) . . . . ?
C19 Ir1 C20 C25 121.4(8) . . . . ?
C21 Ir1 C20 C25 -122.5(8) . . . . ?
C22 Ir1 C20 C25 -159.7(8) . . . . ?
Zr1 Ir1 C20 C25 26.7(7) . . . . ?
Zr1 Ir1 C20 C25 -95.6(7) 3_776 . . . ?
C19 C20 C21 C22 2.4(6) . . . . ?
C25 C20 C21 C22 -167.0(5) . . . . ?
Ir1 C20 C21 C22 65.7(4) . . . . ?
C19 C20 C21 C26 173.5(5) . . . . ?
C25 C20 C21 C26 4.1(9) . . . . ?
Ir1 C20 C21 C26 -123.1(6) . . . . ?
C19 C20 C21 Ir1 -63.3(4) . . . . ?
C25 C20 C21 Ir1 127.3(6) . . . . ?
C23 Ir1 C21 C22 -35.6(3) . . . . ?
C19 Ir1 C21 C22 -78.5(4) . . . . ?
C20 Ir1 C21 C22 -116.3(5) . . . . ?
Zr1 Ir1 C21 C22 -165.6(3) . . . . ?
Zr1 Ir1 C21 C22 76.7(3) 3_776 . . . ?
C23 Ir1 C21 C20 80.7(4) . . . . ?
C19 Ir1 C21 C20 37.8(3) . . . . ?
C22 Ir1 C21 C20 116.3(5) . . . . ?
Zr1 Ir1 C21 C20 -49.3(4) . . . . ?
Zr1 Ir1 C21 C20 -167.0(3) 3_776 . . . ?
C23 Ir1 C21 C26 -159.1(7) . . . . ?
C19 Ir1 C21 C26 158.1(7) . . . . ?
C20 Ir1 C21 C26 120.2(8) . . . . ?
C22 Ir1 C21 C26 -123.4(8) . . . . ?
Zr1 Ir1 C21 C26 70.9(7) . . . . ?
Zr1 Ir1 C21 C26 -46.7(7) 3_776 . . . ?
C20 C21 C22 C23 -4.8(6) . . . . ?
C26 C21 C22 C23 -175.8(5) . . . . ?
Ir1 C21 C22 C23 59.2(4) . . . . ?
C20 C21 C22 C27 166.1(5) . . . . ?
C26 C21 C22 C27 -4.9(9) . . . . ?
Ir1 C21 C22 C27 -129.9(6) . . . . ?
C20 C21 C22 Ir1 -64.0(4) . . . . ?
C26 C21 C22 Ir1 125.0(6) . . . . ?
C19 Ir1 C22 C23 -38.9(4) . . . . ?
C20 Ir1 C22 C23 -81.3(4) . . . . ?
C21 Ir1 C22 C23 -119.1(5) . . . . ?
Zr1 Ir1 C22 C23 -40.0(12) . . . . ?
Zr1 Ir1 C22 C23 122.7(3) 3_776 . . . ?
C23 Ir1 C22 C21 119.1(5) . . . . ?
C19 Ir1 C22 C21 80.2(4) . . . . ?
C20 Ir1 C22 C21 37.8(4) . . . . ?
Zr1 Ir1 C22 C21 79.1(11) . . . . ?
Zr1 Ir1 C22 C21 -118.2(3) 3_776 . . . ?
C23 Ir1 C22 C27 -121.5(8) . . . . ?
C19 Ir1 C22 C27 -160.4(7) . . . . ?
C20 Ir1 C22 C27 157.2(7) . . . . ?
C21 Ir1 C22 C27 119.4(8) . . . . ?
Zr1 Ir1 C22 C27 -161.5(7) . . . . ?
Zr1 Ir1 C22 C27 1.2(7) 3_776 . . . ?
C21 C22 C23 C19 5.3(6) . . . . ?
C27 C22 C23 C19 -165.4(5) . . . . ?
Ir1 C22 C23 C19 64.9(4) . . . . ?
C21 C22 C23 C28 177.1(6) . . . . ?
C27 C22 C23 C28 6.5(10) . . . . ?
Ir1 C22 C23 C28 -123.3(6) . . . . ?
C21 C22 C23 Ir1 -59.6(4) . . . . ?
C27 C22 C23 Ir1 129.7(6) . . . . ?
C20 C19 C23 C22 -3.8(6) . . . . ?
C24 C19 C23 C22 166.2(5) . . . . ?
Ir1 C19 C23 C22 -67.0(4) . . . . ?
C20 C19 C23 C28 -176.1(5) . . . . ?
C24 C19 C23 C28 -6.1(9) . . . . ?
Ir1 C19 C23 C28 120.7(6) . . . . ?
C20 C19 C23 Ir1 63.2(4) . . . . ?
C24 C19 C23 Ir1 -126.7(6) . . . . ?
C19 Ir1 C23 C22 115.4(5) . . . . ?
C20 Ir1 C23 C22 77.9(4) . . . . ?
C21 Ir1 C23 C22 36.0(4) . . . . ?
Zr1 Ir1 C23 C22 171.4(3) . . . . ?
Zr1 Ir1 C23 C22 -72.5(4) 3_776 . . . ?
C20 Ir1 C23 C19 -37.6(3) . . . . ?
C21 Ir1 C23 C19 -79.5(4) . . . . ?
C22 Ir1 C23 C19 -115.4(5) . . . . ?
Zr1 Ir1 C23 C19 56.0(4) . . . . ?
Zr1 Ir1 C23 C19 172.1(3) 3_776 . . . ?
C19 Ir1 C23 C28 -118.6(7) . . . . ?
C20 Ir1 C23 C28 -156.2(7) . . . . ?
C21 Ir1 C23 C28 162.0(7) . . . . ?
C22 Ir1 C23 C28 126.0(8) . . . . ?
Zr1 Ir1 C23 C28 -62.6(7) . . . . ?
Zr1 Ir1 C23 C28 53.5(6) 3_776 . . . ?
